data_7040916
loop_
_publ_author_name
'Beltr\'an, Tom\'as F'
'Zaragoza, Guillermo'
'Delaude, Lionel'

_publ_section_title
;
 Synthesis, characterization, and gas-phase fragmentation of
 rhenium-carbonyl complexes bearing imidazol(in)ium-2-dithiocarboxylate
 ligands.
;
_journal_issue 45
_journal_name_full 'Dalton transactions (Cambridge, England : 2003)'
_journal_page_first 18346
_journal_page_last 18355
_journal_paper_doi 10.1039/c6dt03428d
_journal_volume 45
_journal_year 2016
_chemical_absolute_configuration ad
_chemical_formula_moiety '2(C34 H38 N2 O6 Re2 S2), C H2 Cl2'
_chemical_formula_sum 'C69 H78 Cl2 N4 O12 Re4 S4'
_chemical_formula_weight 2099.33
_space_group_IT_number 41
_symmetry_cell_setting orthorhombic
_symmetry_Int_Tables_number 41
_symmetry_space_group_name_Hall 'A 2 -2ab'
_symmetry_space_group_name_H-M 'A e a 2'
_atom_sites_solution_hydrogens geom
_audit_conform_dict_location ftp://ftp.iucr.org/pub/cif_core.dic
_audit_conform_dict_name cif_core.dic
_audit_conform_dict_version 2.4.3
_audit_creation_date 2016-07-11T13:16:09-00:00
_audit_creation_method 'WinGX routine CIF_UPDATE'
_audit_update_record
;
2016-08-31 deposited with the CCDC.
2016-10-14 downloaded from the CCDC.
;
_cell_angle_alpha 90
_cell_angle_beta 90
_cell_angle_gamma 90
_cell_formula_units_Z 4
_cell_length_a 38.243(4)
_cell_length_b 11.6015(11)
_cell_length_c 16.5828(19)
_cell_measurement_reflns_used 1949
_cell_measurement_temperature 100(2)
_cell_measurement_theta_max 24.19
_cell_measurement_theta_min 2.39
_cell_measurement_wavelength 0.71073
_cell_volume 7357.4(13)
_computing_cell_refinement 'APPEX2 (BRUKER AXS, 2005)'
_computing_data_collection 'APPEX2 (BRUKER AXS, 2005)'
_computing_data_reduction 'APPEX2 (BRUKER AXS, 2005)'
_computing_molecular_graphics 'Ortep for Windows (Farrugia, 2012)'
_computing_publication_material 'WinGX publication routines (Farrugia, 2012)'
_computing_structure_refinement 'SHELXL-2014/7 (Sheldrick, 2014)'
_computing_structure_solution 'DIRDIF99 (Beurskens et al, 1999)'
_diffrn_ambient_temperature 100(2)
_diffrn_measured_fraction_theta_full 1
_diffrn_measured_fraction_theta_max 1
_diffrn_measurement_device 'four-circle diffractometer'
_diffrn_measurement_device_type 'BRUKER APPEX-II CCD'
_diffrn_measurement_method 'omega and phi scans'
_diffrn_radiation_monochromator graphite
_diffrn_radiation_probe x-ray
_diffrn_radiation_source 'fine-focus sealed tube'
_diffrn_radiation_type MoK\a
_diffrn_radiation_wavelength 0.7107
_diffrn_reflns_av_R_equivalents 0.0783
_diffrn_reflns_av_unetI/netI 0.0948
_diffrn_reflns_Laue_measured_fraction_full 1
_diffrn_reflns_Laue_measured_fraction_max 1
_diffrn_reflns_limit_h_max 49
_diffrn_reflns_limit_h_min -49
_diffrn_reflns_limit_k_max 15
_diffrn_reflns_limit_k_min -10
_diffrn_reflns_limit_l_max 21
_diffrn_reflns_limit_l_min -21
_diffrn_reflns_number 28772
_diffrn_reflns_point_group_measured_fraction_full 0.995
_diffrn_reflns_point_group_measured_fraction_max 0.991
_diffrn_reflns_theta_full 25.242
_diffrn_reflns_theta_max 27.463
_diffrn_reflns_theta_min 1.065
_exptl_absorpt_coefficient_mu 6.806
_exptl_absorpt_correction_T_max 0.6750
_exptl_absorpt_correction_T_min 0.5402
_exptl_absorpt_correction_type multi-scan
_exptl_absorpt_process_details 'BRUKER SADABS'
_exptl_crystal_colour Yellow-brown
_exptl_crystal_density_diffrn 1.895
_exptl_crystal_density_method 'not measured'
_exptl_crystal_description Prism
_exptl_crystal_F_000 4056
_exptl_crystal_size_max 0.13
_exptl_crystal_size_mid 0.12
_exptl_crystal_size_min 0.08
_refine_diff_density_max 1.61
_refine_diff_density_min -1.957
_refine_diff_density_rms 0.216
_refine_ls_abs_structure_details
;
 Flack x determined using 2518 quotients [(I+)-(I-)]/[(I+)+(I-)]
 (Parsons, Flack and Wagner, Acta Cryst. B69 (2013) 249-259).
;
_refine_ls_abs_structure_Flack 0.017(8)
_refine_ls_extinction_method none
_refine_ls_goodness_of_fit_ref 0.997
_refine_ls_hydrogen_treatment constr
_refine_ls_matrix_type full
_refine_ls_number_constraints 0
_refine_ls_number_parameters 437
_refine_ls_number_reflns 8332
_refine_ls_number_restraints 259
_refine_ls_restrained_S_all 0.991
_refine_ls_R_factor_all 0.0695
_refine_ls_R_factor_gt 0.0467
_refine_ls_shift/su_max 0.002
_refine_ls_shift/su_mean 0
_refine_ls_structure_factor_coef Fsqd
_refine_ls_weighting_details 'w=1/[\s^2^(Fo^2^)+(0.0406P)^2^] where P=(Fo^2^+2Fc^2^)/3'
_refine_ls_weighting_scheme calc
_refine_ls_wR_factor_gt 0.0934
_refine_ls_wR_factor_ref 0.1013
_reflns_Friedel_coverage 0.915
_reflns_Friedel_fraction_full 0.991
_reflns_Friedel_fraction_max 0.982
_reflns_number_gt 6485
_reflns_number_total 8332
_reflns_threshold_expression 'I > 2\s(I)'
_cod_data_source_file c6dt03428d2.cif
_cod_data_source_block Complex10
_cod_depositor_comments 'Adding full bibliography for 7040909--7040918.cif.'
_cod_original_sg_symbol_Hall 'A 2 -2ac'
_cod_original_sg_symbol_H-M 'A b a 2'
_cod_original_formula_sum 'C69 H78 Cl2 N4 O12 Re4 S4 '
_cod_database_code 7040916
_shelx_estimated_absorpt_t_min 0.472
_shelx_estimated_absorpt_t_max 0.612

loop_
_symmetry_equiv_pos_as_xyz
'x, y, z'
'-x+1/2, y+1/2, z'
'x+1/2, -y+1/2, z'
'-x, -y, z'
'x, y+1/2, z+1/2'
'-x+1/2, y+1, z+1/2'
'x+1/2, -y+1, z+1/2'
'-x, -y+1/2, z+1/2'

loop_
_atom_site_label
_atom_site_type_symbol
_atom_site_fract_x
_atom_site_fract_y
_atom_site_fract_z
_atom_site_U_iso_or_equiv
_atom_site_adp_type
_atom_site_occupancy
_atom_site_site_symmetry_order
_atom_site_calc_flag
_atom_site_refinement_flags_posn
_atom_site_refinement_flags_adp
_atom_site_refinement_flags_occupancy
C1 C 0.6506(5) 0.8039(15) 0.1618(10) 0.034(4) Uani 1 1 d . U .
O1 O 0.6715(3) 0.8775(9) 0.1762(7) 0.031(3) Uani 1 1 d . U .
C2 C 0.5880(4) 0.8011(13) 0.0853(10) 0.025(4) Uani 1 1 d . U .
O2 O 0.5706(3) 0.8711(9) 0.0550(7) 0.030(3) Uani 1 1 d . U .
C3 C 0.5974(4) 0.7133(13) 0.2399(10) 0.024(3) Uani 1 1 d . U .
O3 O 0.5848(3) 0.7242(10) 0.3029(7) 0.035(3) Uani 1 1 d . U .
Re1 Re 0.61780(2) 0.68856(5) 0.13729(4) 0.01873(14) Uani 1 1 d . . .
S1 S 0.65714(9) 0.5253(3) 0.1514(2) 0.0185(8) Uani 1 1 d . . .
S2 S 0.58987(9) 0.5218(3) 0.0774(2) 0.0179(8) Uani 1 1 d . . .
Re2 Re 0.64634(2) 0.54920(5) 0.00408(4) 0.01980(14) Uani 1 1 d . . .
C8 C 0.6954(4) 0.5194(14) -0.0256(9) 0.026(4) Uani 1 1 d . U .
O8 O 0.7235(3) 0.5097(11) -0.0474(8) 0.039(3) Uani 1 1 d . U .
C9 C 0.6293(4) 0.5039(15) -0.1000(11) 0.028(4) Uani 1 1 d . U .
O9 O 0.6191(3) 0.4801(11) -0.1632(7) 0.039(3) Uani 1 1 d . U .
C10 C 0.6518(3) 0.7014(12) -0.0316(9) 0.016(3) Uani 1 1 d . U .
O10 O 0.6559(3) 0.7962(10) -0.0591(7) 0.034(3) Uani 1 1 d . U .
C4 C 0.6270(4) 0.4323(12) 0.1010(8) 0.016(3) Uani 1 1 d . U .
C5 C 0.6252(4) 0.3129(12) 0.1130(8) 0.016(3) Uani 1 1 d . U .
N1 N 0.6527(3) 0.2398(10) 0.1183(7) 0.016(3) Uani 1 1 d . U .
C6 C 0.6425(3) 0.1254(12) 0.1452(11) 0.024(3) Uani 1 1 d . U .
H6A H 0.6461 0.1155 0.2039 0.028 Uiso 1 1 calc R U .
H6B H 0.6552 0.0642 0.1158 0.028 Uiso 1 1 calc R U .
C7 C 0.6041(4) 0.1266(12) 0.1236(10) 0.023(3) Uani 1 1 d . U .
H7A H 0.6001 0.0906 0.0702 0.028 Uiso 1 1 calc R U .
H7B H 0.5901 0.0852 0.1646 0.028 Uiso 1 1 calc R U .
N2 N 0.5952(3) 0.2479(9) 0.1219(7) 0.014(3) Uani 1 1 d . U .
C11 C 0.5605(3) 0.2880(11) 0.1432(10) 0.018(3) Uani 1 1 d . U .
C12 C 0.5352(4) 0.2919(12) 0.0792(9) 0.016(3) Uani 1 1 d . U .
C13 C 0.5020(4) 0.3289(13) 0.0997(10) 0.025(4) Uani 1 1 d . U .
H13 H 0.4847 0.3377 0.0589 0.029 Uiso 1 1 calc R U .
C14 C 0.4936(4) 0.3535(14) 0.1795(10) 0.024(4) Uani 1 1 d . U .
H14 H 0.4704 0.3764 0.1924 0.029 Uiso 1 1 calc R U .
C15 C 0.5176(4) 0.3455(13) 0.2392(10) 0.026(4) Uani 1 1 d . U .
H15 H 0.5111 0.363 0.2932 0.031 Uiso 1 1 calc R U .
C16 C 0.5524(4) 0.3112(11) 0.2217(9) 0.016(3) Uani 1 1 d . U .
C17 C 0.5294(5) 0.1445(14) -0.0301(11) 0.035(4) Uani 1 1 d . U .
H17A H 0.5393 0.0859 0.0058 0.053 Uiso 1 1 calc R U .
H17B H 0.5356 0.1263 -0.086 0.053 Uiso 1 1 calc R U .
H17C H 0.5039 0.1456 -0.0244 0.053 Uiso 1 1 calc R U .
C18 C 0.5445(4) 0.2652(13) -0.0073(10) 0.025(3) Uani 1 1 d . U .
H18 H 0.5706 0.2614 -0.0117 0.029 Uiso 1 1 calc R U .
C19 C 0.5313(4) 0.3591(14) -0.0661(9) 0.026(4) Uani 1 1 d . U .
H19A H 0.5058 0.3643 -0.0626 0.039 Uiso 1 1 calc R U .
H19B H 0.5381 0.3389 -0.1213 0.039 Uiso 1 1 calc R U .
H19C H 0.5416 0.4335 -0.0515 0.039 Uiso 1 1 calc R U .
C20 C 0.5652(4) 0.2319(15) 0.3608(10) 0.033(4) Uani 1 1 d . U .
H20A H 0.5481 0.2783 0.3906 0.049 Uiso 1 1 calc R U .
H20B H 0.5846 0.2111 0.3966 0.049 Uiso 1 1 calc R U .
H20C H 0.5539 0.1617 0.3407 0.049 Uiso 1 1 calc R U .
C21 C 0.5790(4) 0.3005(12) 0.2909(9) 0.020(3) Uani 1 1 d . U .
H21 H 0.6003 0.2608 0.2697 0.024 Uiso 1 1 calc R U .
C22 C 0.5896(5) 0.4195(15) 0.3195(12) 0.045(5) Uani 1 1 d . U .
H22A H 0.5701 0.4546 0.349 0.067 Uiso 1 1 calc R U .
H22B H 0.5955 0.4675 0.2729 0.067 Uiso 1 1 calc R U .
H22C H 0.6099 0.4132 0.3552 0.067 Uiso 1 1 calc R U .
C23 C 0.6888(3) 0.2621(12) 0.0934(9) 0.016(3) Uani 1 1 d . U .
C24 C 0.6980(4) 0.2429(12) 0.0139(10) 0.022(3) Uani 1 1 d . U .
C25 C 0.7334(4) 0.2516(13) -0.0065(11) 0.030(4) Uani 1 1 d . U .
H25 H 0.7407 0.2371 -0.0603 0.036 Uiso 1 1 calc R U .
C26 C 0.7586(5) 0.2818(14) 0.0527(10) 0.034(4) Uani 1 1 d . U .
H26 H 0.7825 0.2909 0.0382 0.041 Uiso 1 1 calc R U .
C27 C 0.7482(4) 0.2975(13) 0.1297(11) 0.030(4) Uani 1 1 d . U .
H27 H 0.7654 0.3169 0.1688 0.037 Uiso 1 1 calc R U .
C28 C 0.7128(4) 0.2864(12) 0.1551(8) 0.021(3) Uani 1 1 d . U .
C29 C 0.6715(5) 0.2081(14) -0.0511(10) 0.034(4) Uani 1 1 d . U .
H29 H 0.6482 0.2403 -0.0356 0.041 Uiso 1 1 calc R U .
C30 C 0.6681(6) 0.0757(17) -0.0561(13) 0.054(6) Uani 1 1 d . U .
H30A H 0.6559 0.0546 -0.1059 0.08 Uiso 1 1 calc R U .
H30B H 0.6548 0.0475 -0.0095 0.08 Uiso 1 1 calc R U .
H30C H 0.6914 0.0408 -0.0559 0.08 Uiso 1 1 calc R U .
C31 C 0.6801(5) 0.2499(16) -0.1326(11) 0.038(4) Uani 1 1 d . U .
H31A H 0.683 0.3338 -0.1314 0.057 Uiso 1 1 calc R U .
H31B H 0.661 0.2298 -0.1697 0.057 Uiso 1 1 calc R U .
H31C H 0.7018 0.2138 -0.151 0.057 Uiso 1 1 calc R U .
C32 C 0.7041(4) 0.2909(13) 0.2432(9) 0.023(3) Uani 1 1 d . U .
H32 H 0.6782 0.3012 0.2479 0.027 Uiso 1 1 calc R U .
C33 C 0.7136(4) 0.1770(14) 0.2851(10) 0.034(4) Uani 1 1 d . U .
H33A H 0.7021 0.1129 0.2571 0.051 Uiso 1 1 calc R U .
H33B H 0.7056 0.1794 0.3413 0.051 Uiso 1 1 calc R U .
H33C H 0.739 0.1662 0.2837 0.051 Uiso 1 1 calc R U .
C34 C 0.7215(5) 0.3924(13) 0.2878(10) 0.034(4) Uani 1 1 d . U .
H34A H 0.7469 0.3898 0.2792 0.05 Uiso 1 1 calc R U .
H34B H 0.7165 0.3866 0.3457 0.05 Uiso 1 1 calc R U .
H34C H 0.7123 0.4653 0.267 0.05 Uiso 1 1 calc R U .
Cl1 Cl 0.53593(12) 0.9586(4) 0.2320(3) 0.0463(12) Uani 1 1 d . . .
C35 C 0.5 1 0.173(2) 0.067(10) Uani 1 2 d S TU P
H35A H 0.5069 1.0651 0.1375 0.081 Uiso 0.5 1 calc R U P
H35B H 0.4931 0.9349 0.1375 0.081 Uiso 0.5 1 calc R U P

loop_
_atom_site_aniso_label
_atom_site_aniso_U_11
_atom_site_aniso_U_22
_atom_site_aniso_U_33
_atom_site_aniso_U_23
_atom_site_aniso_U_13
_atom_site_aniso_U_12
C1 0.037(7) 0.032(6) 0.033(7) -0.001(5) 0.000(5) 0.010(6)
O1 0.012(5) 0.023(6) 0.058(7) -0.004(5) -0.007(5) -0.002(5)
C2 0.025(6) 0.025(6) 0.025(6) -0.007(5) -0.003(5) -0.005(5)
O2 0.023(6) 0.025(6) 0.041(6) 0.001(5) -0.012(5) 0.007(5)
C3 0.023(6) 0.019(6) 0.029(6) 0.005(5) -0.005(5) 0.000(5)
O3 0.027(6) 0.033(6) 0.046(7) -0.003(5) 0.005(5) 0.004(5)
Re1 0.0105(2) 0.0163(3) 0.0294(3) -0.0013(3) -0.0012(3) 0.0015(2)
S1 0.0093(16) 0.0169(18) 0.029(2) -0.0008(15) -0.0035(15) 0.0002(14)
S2 0.0072(17) 0.020(2) 0.0260(19) 0.0018(16) 0.0012(14) 0.0023(15)
Re2 0.0117(2) 0.0198(3) 0.0278(3) 0.0025(3) 0.0014(3) -0.0002(2)
C8 0.023(6) 0.028(6) 0.028(6) -0.001(5) 0.004(5) 0.000(5)
O8 0.018(6) 0.047(7) 0.053(7) -0.003(6) 0.015(5) 0.005(5)
C9 0.024(6) 0.029(6) 0.031(6) 0.002(5) 0.007(5) -0.002(5)
O9 0.038(7) 0.050(7) 0.030(6) -0.005(5) 0.000(5) 0.003(6)
C10 0.009(5) 0.014(6) 0.025(5) 0.005(5) 0.001(4) 0.004(5)
O10 0.025(6) 0.029(6) 0.047(7) 0.007(5) 0.005(5) 0.006(5)
C4 0.013(5) 0.014(6) 0.021(5) 0.001(5) 0.000(4) -0.004(5)
C5 0.015(5) 0.019(6) 0.015(5) -0.006(4) 0.001(4) -0.003(5)
N1 0.011(4) 0.016(4) 0.020(4) 0.002(3) 0.000(3) -0.004(3)
C6 0.019(5) 0.020(6) 0.033(6) 0.003(5) 0.001(5) 0.000(5)
C7 0.018(5) 0.018(6) 0.034(6) -0.003(5) 0.003(5) 0.000(5)
N2 0.009(4) 0.015(4) 0.018(4) 0.002(3) 0.002(3) -0.003(3)
C11 0.015(5) 0.018(5) 0.021(5) 0.003(5) -0.005(5) -0.003(4)
C12 0.012(5) 0.018(6) 0.018(5) -0.001(5) -0.003(4) -0.004(5)
C13 0.018(6) 0.026(6) 0.030(6) 0.005(5) -0.005(5) -0.001(5)
C14 0.014(6) 0.031(6) 0.027(6) 0.002(5) 0.003(5) 0.002(5)
C15 0.022(6) 0.028(6) 0.027(6) 0.002(5) 0.007(5) 0.003(5)
C16 0.013(5) 0.011(5) 0.023(6) 0.001(5) 0.002(5) -0.006(5)
C17 0.033(8) 0.031(8) 0.043(9) -0.003(7) 0.000(7) -0.003(7)
C18 0.019(5) 0.030(6) 0.025(6) -0.002(5) -0.002(5) 0.004(5)
C19 0.027(8) 0.035(8) 0.017(7) 0.005(6) -0.006(6) -0.001(7)
C20 0.029(8) 0.037(8) 0.032(8) 0.005(7) 0.001(7) 0.006(7)
C21 0.017(5) 0.021(6) 0.022(6) -0.002(5) 0.000(5) -0.002(5)
C22 0.038(9) 0.046(10) 0.050(10) 0.004(8) -0.015(8) -0.009(8)
C23 0.006(5) 0.017(6) 0.023(6) -0.003(5) 0.003(5) 0.003(5)
C24 0.019(5) 0.020(6) 0.027(6) 0.001(5) 0.001(5) 0.001(5)
C25 0.028(6) 0.033(6) 0.030(6) -0.002(5) 0.001(5) 0.000(5)
C26 0.023(6) 0.041(7) 0.038(7) 0.001(5) 0.001(5) 0.000(5)
C27 0.020(5) 0.038(6) 0.033(6) -0.004(6) -0.003(6) -0.001(5)
C28 0.019(5) 0.025(6) 0.020(6) 0.001(5) 0.003(5) 0.002(5)
C29 0.032(6) 0.035(7) 0.035(6) -0.002(5) -0.001(5) -0.004(5)
C30 0.059(11) 0.051(10) 0.051(10) -0.011(8) -0.002(8) -0.008(9)
C31 0.029(8) 0.046(9) 0.038(9) -0.008(8) -0.005(7) 0.003(8)
C32 0.023(6) 0.025(6) 0.020(6) 0.003(5) 0.004(5) 0.004(5)
C33 0.032(8) 0.041(9) 0.030(8) -0.003(7) -0.006(7) 0.001(7)
C34 0.034(8) 0.036(9) 0.030(8) -0.011(7) -0.007(7) 0.005(7)
Cl1 0.037(3) 0.049(3) 0.053(3) 0.010(2) 0.012(2) 0.002(2)
C35 0.068(11) 0.071(11) 0.064(11) 0 0 -0.005(7)

loop_
_atom_type_symbol
_atom_type_description
_atom_type_scat_dispersion_real
_atom_type_scat_dispersion_imag
_atom_type_scat_source
C C 0.0033 0.0016 'International Tables Vol C Tables 4.2.6.8 and 6.1.1.4'
H H 0 0 'International Tables Vol C Tables 4.2.6.8 and 6.1.1.4'
N N 0.0061 0.0033 'International Tables Vol C Tables 4.2.6.8 and 6.1.1.4'
O O 0.0106 0.006 'International Tables Vol C Tables 4.2.6.8 and 6.1.1.4'
S S 0.1246 0.1234 'International Tables Vol C Tables 4.2.6.8 and 6.1.1.4'
Re Re -1.0185 7.231 'International Tables Vol C Tables 4.2.6.8 and 6.1.1.4'
Cl Cl 0.1484 0.1585 'International Tables Vol C Tables 4.2.6.8 and 6.1.1.4'

loop_
_geom_angle_atom_site_label_1
_geom_angle_atom_site_label_2
_geom_angle_atom_site_label_3
_geom_angle
_geom_angle_site_symmetry_1
O1 C1 Re1 179.0(15) .
O2 C2 Re1 178.2(14) .
O3 C3 Re1 177.6(14) .
C1 Re1 C3 88.4(7) .
C1 Re1 C2 90.5(7) .
C3 Re1 C2 93.2(7) .
C1 Re1 S2 162.1(5) .
C3 Re1 S2 107.9(5) .
C2 Re1 S2 95.5(4) .
C1 Re1 S1 96.9(5) .
C3 Re1 S1 106.6(4) .
C2 Re1 S1 158.9(5) .
S2 Re1 S1 71.96(12) .
C1 Re1 Re2 107.8(5) .
C3 Re1 Re2 155.4(4) .
C2 Re1 Re2 104.7(5) .
S2 Re1 Re2 54.40(9) .
S1 Re1 Re2 54.22(9) .
C4 S1 Re1 91.5(5) .
C4 S1 Re2 60.1(5) .
Re1 S1 Re2 73.52(10) .
C4 S2 Re1 91.4(5) .
C4 S2 Re2 59.9(5) .
Re1 S2 Re2 73.55(10) .
C10 Re2 C9 90.7(7) .
C10 Re2 C8 88.9(6) .
C9 Re2 C8 92.9(7) .
C10 Re2 C4 146.9(6) .
C9 Re2 C4 111.7(6) .
C8 Re2 C4 112.9(6) .
C10 Re2 S1 113.3(4) .
C9 Re2 S1 155.2(5) .
C8 Re2 S1 93.9(5) .
C4 Re2 S1 44.1(4) .
C10 Re2 S2 111.7(4) .
C9 Re2 S2 96.3(5) .
C8 Re2 S2 157.3(5) .
C4 Re2 S2 44.3(4) .
S1 Re2 S2 69.66(12) .
C10 Re2 Re1 76.2(4) .
C9 Re2 Re1 134.4(5) .
C8 Re2 Re1 129.5(5) .
C4 Re2 Re1 70.8(4) .
S1 Re2 Re1 52.25(8) .
S2 Re2 Re1 52.05(9) .
O8 C8 Re2 174.1(15) .
O9 C9 Re2 178.0(16) .
O10 C10 Re2 175.9(13) .
C5 C4 S1 124.1(10) .
C5 C4 S2 124.4(10) .
S1 C4 S2 105.2(7) .
C5 C4 Re2 136.0(10) .
S1 C4 Re2 75.8(5) .
S2 C4 Re2 75.8(5) .
N1 C5 N2 107.2(11) .
N1 C5 C4 126.3(12) .
N2 C5 C4 126.4(12) .
C5 N1 C6 112.5(11) .
C5 N1 C23 127.1(11) .
C6 N1 C23 120.1(11) .
N1 C6 C7 100.4(11) .
N1 C6 H6A 111.7 .
C7 C6 H6A 111.7 .
N1 C6 H6B 111.7 .
C7 C6 H6B 111.7 .
H6A C6 H6B 109.5 .
N2 C7 C6 104.0(11) .
N2 C7 H7A 110.9 .
C6 C7 H7A 110.9 .
N2 C7 H7B 110.9 .
C6 C7 H7B 110.9 .
H7A C7 H7B 109 .
C5 N2 C7 109.7(11) .
C5 N2 C11 127.7(11) .
C7 N2 C11 121.5(10) .
C16 C11 C12 123.2(13) .
C16 C11 N2 120.2(13) .
C12 C11 N2 116.4(14) .
C13 C12 C11 116.5(14) .
C13 C12 C18 120.9(13) .
C11 C12 C18 122.5(13) .
C12 C13 C14 120.6(14) .
C12 C13 H13 119.7 .
C14 C13 H13 119.7 .
C15 C14 C13 121.7(15) .
C15 C14 H14 119.1 .
C13 C14 H14 119.1 .
C14 C15 C16 120.3(15) .
C14 C15 H15 119.8 .
C16 C15 H15 119.8 .
C11 C16 C15 117.6(13) .
C11 C16 C21 123.1(13) .
C15 C16 C21 119.3(13) .
C18 C17 H17A 109.5 .
C18 C17 H17B 109.5 .
H17A C17 H17B 109.5 .
C18 C17 H17C 109.5 .
H17A C17 H17C 109.5 .
H17B C17 H17C 109.5 .
C12 C18 C19 112.1(12) .
C12 C18 C17 109.1(13) .
C19 C18 C17 111.0(13) .
C12 C18 H18 108.2 .
C19 C18 H18 108.2 .
C17 C18 H18 108.2 .
C18 C19 H19A 109.5 .
C18 C19 H19B 109.5 .
H19A C19 H19B 109.5 .
C18 C19 H19C 109.5 .
H19A C19 H19C 109.5 .
H19B C19 H19C 109.5 .
C21 C20 H20A 109.5 .
C21 C20 H20B 109.5 .
H20A C20 H20B 109.5 .
C21 C20 H20C 109.5 .
H20A C20 H20C 109.5 .
H20B C20 H20C 109.5 .
C20 C21 C22 109.6(13) .
C20 C21 C16 112.7(12) .
C22 C21 C16 109.7(12) .
C20 C21 H21 108.3 .
C22 C21 H21 108.3 .
C16 C21 H21 108.3 .
C21 C22 H22A 109.5 .
C21 C22 H22B 109.5 .
H22A C22 H22B 109.5 .
C21 C22 H22C 109.5 .
H22A C22 H22C 109.5 .
H22B C22 H22C 109.5 .
C24 C23 C28 124.1(13) .
C24 C23 N1 118.8(12) .
C28 C23 N1 116.5(12) .
C23 C24 C25 117.7(15) .
C23 C24 C29 123.0(13) .
C25 C24 C29 119.3(15) .
C24 C25 C26 120.6(17) .
C24 C25 H25 119.7 .
C26 C25 H25 119.7 .
C27 C26 C25 119.3(15) .
C27 C26 H26 120.4 .
C25 C26 H26 120.4 .
C26 C27 C28 123.1(15) .
C26 C27 H27 118.4 .
C28 C27 H27 118.4 .
C23 C28 C27 115.2(13) .
C23 C28 C32 124.9(13) .
C27 C28 C32 119.7(14) .
C31 C29 C24 114.4(15) .
C31 C29 C30 107.3(15) .
C24 C29 C30 110.9(14) .
C31 C29 H29 108 .
C24 C29 H29 108 .
C30 C29 H29 108 .
C29 C30 H30A 109.5 .
C29 C30 H30B 109.5 .
H30A C30 H30B 109.5 .
C29 C30 H30C 109.5 .
H30A C30 H30C 109.5 .
H30B C30 H30C 109.5 .
C29 C31 H31A 109.5 .
C29 C31 H31B 109.5 .
H31A C31 H31B 109.5 .
C29 C31 H31C 109.5 .
H31A C31 H31C 109.5 .
H31B C31 H31C 109.5 .
C28 C32 C33 111.0(13) .
C28 C32 C34 113.5(13) .
C33 C32 C34 109.7(13) .
C28 C32 H32 107.4 .
C33 C32 H32 107.4 .
C34 C32 H32 107.4 .
C32 C33 H33A 109.5 .
C32 C33 H33B 109.5 .
H33A C33 H33B 109.5 .
C32 C33 H33C 109.5 .
H33A C33 H33C 109.5 .
H33B C33 H33C 109.5 .
C32 C34 H34A 109.5 .
C32 C34 H34B 109.5 .
H34A C34 H34B 109.5 .
C32 C34 H34C 109.5 .
H34A C34 H34C 109.5 .
H34B C34 H34C 109.5 .
Cl1 C35 Cl1 111.8(18) 4_675
Cl1 C35 H35A 109.2 4_675
Cl1 C35 H35A 109.2 .
Cl1 C35 H35B 109.2 4_675
Cl1 C35 H35B 109.2 .
H35A C35 H35B 107.9 .

loop_
_geom_bond_atom_site_label_1
_geom_bond_atom_site_label_2
_geom_bond_distance
_geom_bond_site_symmetry_2
C1 O1 1.194(19) .
C1 Re1 1.879(19) .
C2 O2 1.165(18) .
C2 Re1 1.935(17) .
C3 O3 1.158(19) .
C3 Re1 1.894(17) .
Re1 S2 2.423(4) .
Re1 S1 2.430(4) .
Re1 Re2 2.9469(9) .
S1 C4 1.788(14) .
S1 Re2 2.493(4) .
S2 C4 1.801(14) .
S2 Re2 2.498(4) .
Re2 C10 1.874(14) .
Re2 C9 1.918(18) .
Re2 C8 1.972(16) .
Re2 C4 2.229(14) .
C8 O8 1.137(17) .
C9 O9 1.15(2) .
C10 O10 1.201(16) .
C4 C5 1.401(19) .
C5 N1 1.353(17) .
C5 N2 1.384(16) .
N1 C6 1.455(17) .
N1 C23 1.462(16) .
C6 C7 1.511(18) .
C6 H6A 0.99 .
C6 H6B 0.99 .
C7 N2 1.447(17) .
C7 H7A 0.99 .
C7 H7B 0.99 .
N2 C11 1.450(16) .
C11 C16 1.36(2) .
C11 C12 1.44(2) .
C12 C13 1.39(2) .
C12 C18 1.51(2) .
C13 C14 1.39(2) .
C13 H13 0.95 .
C14 C15 1.35(2) .
C14 H14 0.95 .
C15 C16 1.42(2) .
C15 H15 0.95 .
C16 C21 1.54(2) .
C17 C18 1.56(2) .
C17 H17A 0.98 .
C17 H17B 0.98 .
C17 H17C 0.98 .
C18 C19 1.55(2) .
C18 H18 1 .
C19 H19A 0.98 .
C19 H19B 0.98 .
C19 H19C 0.98 .
C20 C21 1.50(2) .
C20 H20A 0.98 .
C20 H20B 0.98 .
C20 H20C 0.98 .
C21 C22 1.51(2) .
C21 H21 1 .
C22 H22A 0.98 .
C22 H22B 0.98 .
C22 H22C 0.98 .
C23 C24 1.38(2) .
C23 C28 1.40(2) .
C24 C25 1.400(19) .
C24 C29 1.53(2) .
C25 C26 1.42(2) .
C25 H25 0.95 .
C26 C27 1.35(2) .
C26 H26 0.95 .
C27 C28 1.425(19) .
C27 H27 0.95 .
C28 C32 1.499(19) .
C29 C31 1.47(2) .
C29 C30 1.54(2) .
C29 H29 1 .
C30 H30A 0.98 .
C30 H30B 0.98 .
C30 H30C 0.98 .
C31 H31A 0.98 .
C31 H31B 0.98 .
C31 H31C 0.98 .
C32 C33 1.54(2) .
C32 C34 1.54(2) .
C32 H32 1 .
C33 H33A 0.98 .
C33 H33B 0.98 .
C33 H33C 0.98 .
C34 H34A 0.98 .
C34 H34B 0.98 .
C34 H34C 0.98 .
Cl1 C35 1.758(19) .
C35 Cl1 1.758(19) 4_675
C35 H35A 0.99 .
C35 H35B 0.99 .

loop_
_geom_hbond_atom_site_label_D
_geom_hbond_atom_site_label_H
_geom_hbond_atom_site_label_A
_geom_hbond_distance_DH
_geom_hbond_distance_HA
_geom_hbond_distance_DA
_geom_hbond_angle_DHA
_geom_hbond_site_symmetry_A
C6 H6B O1 0.99 2.47 3.126(17) 123.6 1_545
C7 H7B Cl1 0.99 2.77 3.718(15) 159.7 1_545

loop_
_geom_torsion_atom_site_label_1
_geom_torsion_atom_site_label_2
_geom_torsion_atom_site_label_3
_geom_torsion_atom_site_label_4
_geom_torsion
Re1 S1 C4 C5 -153.5(12)
Re2 S1 C4 C5 136.5(13)
Re1 S1 C4 S2 -0.7(6)
Re2 S1 C4 S2 -70.7(6)
Re1 S1 C4 Re2 70.0(3)
Re1 S2 C4 C5 153.4(12)
Re2 S2 C4 C5 -136.6(13)
Re1 S2 C4 S1 0.7(6)
Re2 S2 C4 S1 70.7(6)
Re1 S2 C4 Re2 -70.0(3)
S1 C4 C5 N1 -43.4(19)
S2 C4 C5 N1 168.9(10)
Re2 C4 C5 N1 63(2)
S1 C4 C5 N2 136.5(12)
S2 C4 C5 N2 -11(2)
Re2 C4 C5 N2 -117.5(14)
N2 C5 N1 C6 -10.2(15)
C4 C5 N1 C6 169.7(13)
N2 C5 N1 C23 163.7(12)
C4 C5 N1 C23 -16(2)
C5 N1 C6 C7 21.7(15)
C23 N1 C6 C7 -152.8(12)
N1 C6 C7 N2 -23.8(14)
N1 C5 N2 C7 -6.8(14)
C4 C5 N2 C7 173.3(13)
N1 C5 N2 C11 161.1(13)
C4 C5 N2 C11 -19(2)
C6 C7 N2 C5 20.0(15)
C6 C7 N2 C11 -148.8(13)
C5 N2 C11 C16 -79.4(17)
C7 N2 C11 C16 87.2(16)
C5 N2 C11 C12 105.6(15)
C7 N2 C11 C12 -87.7(16)
C16 C11 C12 C13 5(2)
N2 C11 C12 C13 179.3(12)
C16 C11 C12 C18 -179.5(13)
N2 C11 C12 C18 -4.8(19)
C11 C12 C13 C14 -4(2)
C18 C12 C13 C14 -180.0(15)
C12 C13 C14 C15 2(3)
C13 C14 C15 C16 0(3)
C12 C11 C16 C15 -3(2)
N2 C11 C16 C15 -177.4(12)
C12 C11 C16 C21 176.5(12)
N2 C11 C16 C21 2.0(19)
C14 C15 C16 C11 1(2)
C14 C15 C16 C21 -178.8(14)
C13 C12 C18 C19 45.4(19)
C11 C12 C18 C19 -130.3(14)
C13 C12 C18 C17 -78.0(17)
C11 C12 C18 C17 106.3(15)
C11 C16 C21 C20 -130.4(14)
C15 C16 C21 C20 49.0(18)
C11 C16 C21 C22 107.3(16)
C15 C16 C21 C22 -73.3(17)
C5 N1 C23 C24 -85.6(17)
C6 N1 C23 C24 87.9(17)
C5 N1 C23 C28 103.0(16)
C6 N1 C23 C28 -83.5(17)
C28 C23 C24 C25 -2(2)
N1 C23 C24 C25 -172.6(13)
C28 C23 C24 C29 175.5(14)
N1 C23 C24 C29 5(2)
C23 C24 C25 C26 -2(2)
C29 C24 C25 C26 -179.0(14)
C24 C25 C26 C27 3(2)
C25 C26 C27 C28 -1(3)
C24 C23 C28 C27 4(2)
N1 C23 C28 C27 174.6(12)
C24 C23 C28 C32 -170.9(14)
N1 C23 C28 C32 0(2)
C26 C27 C28 C23 -2(2)
C26 C27 C28 C32 172.5(15)
C23 C24 C29 C31 148.9(15)
C25 C24 C29 C31 -34(2)
C23 C24 C29 C30 -89.6(19)
C25 C24 C29 C30 87.7(19)
C23 C28 C32 C33 97.9(17)
C27 C28 C32 C33 -76.5(18)
C23 C28 C32 C34 -137.9(15)
C27 C28 C32 C34 47.7(19)
